data_7048932
loop_
_publ_author_name
'Wang, Yuzhong'
'Xie, Yaoming'
'Wei, Pingrong'
'Schaefer, Henry F.'
'Robinson, Gregory H.'

_publ_section_title
;
 Redox chemistry of an anionic dithiolene radical.
;
_journal_issue 11
_journal_name_full 'Dalton transactions (Cambridge, England : 2003)'
_journal_page_first 3543
_journal_page_last 3546
_journal_paper_doi 10.1039/c8dt04989k
_journal_volume 48
_journal_year 2019
_chemical_formula_sum 'C62 H84 N4 O2 S6'
_chemical_formula_weight 1109.68
_space_group_crystal_system triclinic
_space_group_IT_number 2
_space_group_name_Hall '-P 1'
_space_group_name_H-M_alt 'P -1'
_symmetry_space_group_name_Hall '-P 1'
_symmetry_space_group_name_H-M 'P -1'
_atom_sites_solution_hydrogens geom
_audit_creation_method SHELXL-2014/7
_audit_update_record
;
2018-11-26 deposited with the CCDC.
2019-02-07 downloaded from the CCDC.
;
_cell_angle_alpha 62.605(4)
_cell_angle_beta 72.521(4)
_cell_angle_gamma 86.256(4)
_cell_formula_units_Z 1
_cell_length_a 9.1839(8)
_cell_length_b 14.0016(11)
_cell_length_c 14.4200(12)
_cell_measurement_reflns_used 9828
_cell_measurement_temperature 297(2)
_cell_measurement_theta_max 27.46
_cell_measurement_theta_min 2.74
_cell_volume 1564.5(2)
_computing_cell_refinement 'Bruker SAINT'
_computing_data_collection 'Bruker APEX3'
_computing_data_reduction 'Bruker SAINT'
_computing_molecular_graphics 'Bruker SHELXTL'
_computing_publication_material 'Bruker SHELXTL'
_computing_structure_refinement 'SHELXL-2014/7 (Sheldrick, 2014)'
_computing_structure_solution 'SHELXS-97 (Sheldrick 2008)'
_diffrn_ambient_temperature 297(2)
_diffrn_measured_fraction_theta_full 0.999
_diffrn_measured_fraction_theta_max 0.999
_diffrn_measurement_device_type 'Bruker D8 Quest PHOTON 100 CMOS'
_diffrn_measurement_method 'Phi\Omega scans'
_diffrn_radiation_type MoK\a
_diffrn_radiation_wavelength 0.71073
_diffrn_reflns_av_R_equivalents 0.0789
_diffrn_reflns_av_unetI/netI 0.0386
_diffrn_reflns_Laue_measured_fraction_full 0.999
_diffrn_reflns_Laue_measured_fraction_max 0.999
_diffrn_reflns_limit_h_max 11
_diffrn_reflns_limit_h_min -11
_diffrn_reflns_limit_k_max 17
_diffrn_reflns_limit_k_min -17
_diffrn_reflns_limit_l_max 18
_diffrn_reflns_limit_l_min -18
_diffrn_reflns_number 98726
_diffrn_reflns_point_group_measured_fraction_full 0.999
_diffrn_reflns_point_group_measured_fraction_max 0.999
_diffrn_reflns_theta_full 25.242
_diffrn_reflns_theta_max 27.102
_diffrn_reflns_theta_min 2.420
_diffrn_source Imus
_exptl_absorpt_coefficient_mu 0.262
_exptl_absorpt_correction_T_max 0.7456
_exptl_absorpt_correction_T_min 0.5969
_exptl_absorpt_correction_type multi-scan
_exptl_absorpt_process_details 'BRUKER SADABS'
_exptl_crystal_colour yellow
_exptl_crystal_density_diffrn 1.178
_exptl_crystal_description plate
_exptl_crystal_F_000 596
_exptl_crystal_size_max 0.230
_exptl_crystal_size_mid 0.110
_exptl_crystal_size_min 0.080
_refine_diff_density_max 0.317
_refine_diff_density_min -0.264
_refine_diff_density_rms 0.045
_refine_ls_extinction_method none
_refine_ls_goodness_of_fit_ref 1.028
_refine_ls_hydrogen_treatment constr
_refine_ls_matrix_type full
_refine_ls_number_parameters 380
_refine_ls_number_reflns 6898
_refine_ls_number_restraints 193
_refine_ls_restrained_S_all 1.063
_refine_ls_R_factor_all 0.0943
_refine_ls_R_factor_gt 0.0557
_refine_ls_shift/su_max 0.001
_refine_ls_shift/su_mean 0.000
_refine_ls_structure_factor_coef Fsqd
_refine_ls_weighting_details 'w=1/[\s^2^(Fo^2^)+(0.0795P)^2^+0.5388P] where P=(Fo^2^+2Fc^2^)/3'
_refine_ls_weighting_scheme calc
_refine_ls_wR_factor_gt 0.1358
_refine_ls_wR_factor_ref 0.1558
_reflns_Friedel_coverage 0.000
_reflns_number_gt 4706
_reflns_number_total 6898
_reflns_threshold_expression 'I > 2\s(I)'
_cod_data_source_file c8dt04989k2.cif
_cod_data_source_block j1_a
_cod_depositor_comments 'Adding full bibliography for 7048932--7048934.cif.'
_cod_database_code 7048932
_shelx_shelxl_version_number 2014/7
_shelx_space_group_comment
;
The symmetry employed for this shelxl refinement is uniquely defined
by the following loop, which should always be used as a source of
symmetry information in preference to the above space-group names.
They are only intended as comments.
;
_shelx_estimated_absorpt_t_min 0.942
_shelx_estimated_absorpt_t_max 0.979

loop_
_space_group_symop_operation_xyz
'x, y, z'
'-x, -y, -z'

loop_
_atom_site_label
_atom_site_type_symbol
_atom_site_fract_x
_atom_site_fract_y
_atom_site_fract_z
_atom_site_U_iso_or_equiv
_atom_site_adp_type
_atom_site_occupancy
_atom_site_site_symmetry_order
_atom_site_calc_flag
_atom_site_refinement_flags_posn
_atom_site_refinement_flags_adp
_atom_site_refinement_flags_occupancy
_atom_site_disorder_assembly
_atom_site_disorder_group
S1 S 0.59361(9) 0.31788(5) 0.41110(5) 0.0578(2) Uani 1 1 d . . . . .
S2 S 0.46476(8) 0.62031(5) 0.04501(5) 0.04725(19) Uani 1 1 d . . . . .
S3 S 0.35463(8) 0.35826(5) 0.09202(5) 0.04714(19) Uani 1 1 d . . . . .
N1 N 0.5466(2) 0.47993(14) 0.22798(14) 0.0365(4) Uani 1 1 d . . . . .
N2 N 0.4736(2) 0.31991(14) 0.25900(14) 0.0369(4) Uani 1 1 d . . . . .
C1 C 0.5386(3) 0.37226(17) 0.29938(17) 0.0370(5) Uani 1 1 d . . . . .
C2 C 0.4830(3) 0.49391(17) 0.14634(16) 0.0358(5) Uani 1 1 d . . . . .
C3 C 0.4389(3) 0.39488(17) 0.16541(16) 0.0368(5) Uani 1 1 d . . . . .
C4 C 0.4355(3) 0.20434(17) 0.31416(17) 0.0393(5) Uani 1 1 d . . . . .
C5 C 0.2954(3) 0.16345(19) 0.39608(19) 0.0466(6) Uani 1 1 d . . . . .
C6 C 0.2649(4) 0.0520(2) 0.4508(2) 0.0599(7) Uani 1 1 d . . . . .
H6 H 0.1720 0.0218 0.5054 0.072 Uiso 1 1 calc R U . . .
C7 C 0.3671(4) -0.0141(2) 0.4266(3) 0.0699(9) Uani 1 1 d . . . . .
H7 H 0.3447 -0.0886 0.4661 0.084 Uiso 1 1 calc R U . . .
C8 C 0.5033(4) 0.0284(2) 0.3442(3) 0.0657(8) Uani 1 1 d . . . . .
H8 H 0.5713 -0.0178 0.3277 0.079 Uiso 1 1 calc R U . . .
C9 C 0.5416(3) 0.13990(19) 0.2846(2) 0.0483(6) Uani 1 1 d . . . . .
C10 C 0.6926(3) 0.1851(2) 0.1951(2) 0.0543(7) Uani 1 1 d . . . . .
H10 H 0.6874 0.2630 0.1533 0.065 Uiso 1 1 calc R U . . .
C11 C 0.7227(5) 0.1376(3) 0.1153(3) 0.0854(10) Uani 1 1 d . . . . .
H11A H 0.8196 0.1684 0.0600 0.128 Uiso 1 1 calc R U . . .
H11B H 0.7247 0.0607 0.1545 0.128 Uiso 1 1 calc R U . . .
H11C H 0.6428 0.1537 0.0814 0.128 Uiso 1 1 calc R U . . .
C12 C 0.8228(4) 0.1695(3) 0.2452(3) 0.0896(11) Uani 1 1 d . . . . .
H12A H 0.9182 0.1985 0.1876 0.134 Uiso 1 1 calc R U . . .
H12B H 0.8048 0.2063 0.2891 0.134 Uiso 1 1 calc R U . . .
H12C H 0.8271 0.0939 0.2902 0.134 Uiso 1 1 calc R U . . .
C13 C 0.1794(3) 0.2333(2) 0.4282(2) 0.0604(7) Uani 1 1 d . . . . .
H13 H 0.2171 0.3090 0.3775 0.072 Uiso 1 1 calc R U . . .
C14 C 0.0255(4) 0.2144(4) 0.4185(4) 0.1091(14) Uani 1 1 d . . . . .
H14A H -0.0454 0.2597 0.4394 0.164 Uiso 1 1 calc R U . . .
H14B H 0.0368 0.2313 0.3440 0.164 Uiso 1 1 calc R U . . .
H14C H -0.0126 0.1400 0.4659 0.164 Uiso 1 1 calc R U . . .
C15 C 0.1636(5) 0.2143(4) 0.5442(3) 0.1064(14) Uani 1 1 d . . . . .
H15A H 0.0896 0.2592 0.5630 0.160 Uiso 1 1 calc R U . . .
H15B H 0.1303 0.1398 0.5952 0.160 Uiso 1 1 calc R U . . .
H15C H 0.2608 0.2318 0.5472 0.160 Uiso 1 1 calc R U . . .
C16 C 0.5971(3) 0.56624(18) 0.24251(17) 0.0409(5) Uani 1 1 d . . . . .
C17 C 0.4858(3) 0.6137(2) 0.2941(2) 0.0508(6) Uani 1 1 d . . . . .
C18 C 0.5385(4) 0.6987(2) 0.3035(3) 0.0695(9) Uani 1 1 d . . . . .
H18 H 0.4687 0.7333 0.3368 0.083 Uiso 1 1 calc R U . . .
C19 C 0.6904(5) 0.7322(2) 0.2650(3) 0.0781(10) Uani 1 1 d . . . . .
H19 H 0.7220 0.7899 0.2716 0.094 Uiso 1 1 calc R U . . .
C20 C 0.7968(4) 0.6831(3) 0.2170(3) 0.0717(9) Uani 1 1 d . . . . .
H20 H 0.8999 0.7072 0.1921 0.086 Uiso 1 1 calc R U . . .
C21 C 0.7537(3) 0.5972(2) 0.2047(2) 0.0539(7) Uani 1 1 d . . . . .
C22 C 0.8729(4) 0.5426(3) 0.1528(3) 0.0757(9) Uani 1 1 d . . . . .
H22 H 0.8197 0.4853 0.1510 0.091 Uiso 1 1 calc R U . . .
C23 C 0.9638(5) 0.6199(4) 0.0353(3) 0.1028(13) Uani 1 1 d . . . . .
H23A H 1.0382 0.5820 0.0054 0.154 Uiso 1 1 calc R U . . .
H23B H 0.8953 0.6486 -0.0082 0.154 Uiso 1 1 calc R U . . .
H23C H 1.0150 0.6780 0.0346 0.154 Uiso 1 1 calc R U . . .
C24 C 0.9816(6) 0.4904(4) 0.2197(4) 0.1351(19) Uani 1 1 d . . . . .
H24A H 0.9240 0.4417 0.2936 0.203 Uiso 1 1 calc R U . . .
H24B H 1.0506 0.4512 0.1881 0.203 Uiso 1 1 calc R U . . .
H24C H 1.0391 0.5453 0.2196 0.203 Uiso 1 1 calc R U . . .
C25 C 0.3181(3) 0.5736(3) 0.3415(3) 0.0649(8) Uani 1 1 d . . . . .
H25 H 0.3040 0.5215 0.3165 0.078 Uiso 1 1 calc R U . . .
C26 C 0.2702(5) 0.5150(4) 0.4653(3) 0.1028(13) Uani 1 1 d . . . . .
H26A H 0.1635 0.4904 0.4934 0.154 Uiso 1 1 calc R U . . .
H26B H 0.3296 0.4543 0.4891 0.154 Uiso 1 1 calc R U . . .
H26C H 0.2872 0.5632 0.4922 0.154 Uiso 1 1 calc R U . . .
C27 C 0.2154(5) 0.6635(4) 0.3017(4) 0.1236(16) Uani 1 1 d . . . . .
H27A H 0.2473 0.6998 0.2230 0.185 Uiso 1 1 calc R U . . .
H27B H 0.1112 0.6334 0.3289 0.185 Uiso 1 1 calc R U . . .
H27C H 0.2227 0.7141 0.3282 0.185 Uiso 1 1 calc R U . . .
O1 O 0.3191(17) -0.0144(17) 0.1634(14) 0.265(7) Uani 0.538(11) 1 d D U P A 1
C28 C 0.150(2) -0.013(2) 0.2105(14) 0.244(7) Uani 0.538(11) 1 d D U P A 1
H28A H 0.1219 0.0567 0.2045 0.292 Uiso 0.538(11) 1 calc R U P A 1
H28B H 0.1109 -0.0685 0.2861 0.292 Uiso 0.538(11) 1 calc R U P A 1
C29 C 0.1020(16) -0.0386(13) 0.1351(15) 0.186(6) Uani 0.538(11) 1 d D U P A 1
H29A H 0.1069 -0.1142 0.1527 0.223 Uiso 0.538(11) 1 calc R U P A 1
H29B H 0.0008 -0.0167 0.1310 0.223 Uiso 0.538(11) 1 calc R U P A 1
C30 C 0.232(2) 0.0356(14) 0.0299(11) 0.192(6) Uani 0.538(11) 1 d D U P A 1
H30A H 0.1885 0.0941 -0.0204 0.230 Uiso 0.538(11) 1 calc R U P A 1
H30B H 0.2859 -0.0056 -0.0066 0.230 Uiso 0.538(11) 1 calc R U P A 1
C31 C 0.338(2) 0.0793(16) 0.0625(16) 0.227(7) Uani 0.538(11) 1 d D U P A 1
H31A H 0.4424 0.0943 0.0136 0.272 Uiso 0.538(11) 1 calc R U P A 1
H31B H 0.3039 0.1425 0.0713 0.272 Uiso 0.538(11) 1 calc R U P A 1
O1' O 0.243(2) 0.0673(11) 0.1610(13) 0.203(5) Uani 0.462(11) 1 d D U P A 2
C28' C 0.166(4) -0.0444(17) 0.2027(15) 0.232(8) Uani 0.462(11) 1 d D U P A 2
H28C H 0.1953 -0.0989 0.2644 0.278 Uiso 0.462(11) 1 calc R U P A 2
H28D H 0.0550 -0.0450 0.2225 0.278 Uiso 0.462(11) 1 calc R U P A 2
C29' C 0.231(3) -0.0576(14) 0.1035(16) 0.205(6) Uani 0.462(11) 1 d D U P A 2
H29C H 0.3414 -0.0455 0.0736 0.246 Uiso 0.462(11) 1 calc R U P A 2
H29D H 0.1930 -0.1234 0.1083 0.246 Uiso 0.462(11) 1 calc R U P A 2
C30' C 0.144(2) 0.0418(17) 0.0525(19) 0.200(7) Uani 0.462(11) 1 d D U P A 2
H30C H 0.0414 0.0373 0.0997 0.240 Uiso 0.462(11) 1 calc R U P A 2
H30D H 0.1420 0.0572 -0.0198 0.240 Uiso 0.462(11) 1 calc R U P A 2
C31' C 0.251(2) 0.1162(12) 0.0496(14) 0.199(7) Uani 0.462(11) 1 d D U P A 2
H31C H 0.3540 0.1185 0.0033 0.239 Uiso 0.462(11) 1 calc R U P A 2
H31D H 0.2179 0.1886 0.0251 0.239 Uiso 0.462(11) 1 calc R U P A 2

loop_
_atom_site_aniso_label
_atom_site_aniso_U_11
_atom_site_aniso_U_22
_atom_site_aniso_U_33
_atom_site_aniso_U_23
_atom_site_aniso_U_13
_atom_site_aniso_U_12
S1 0.0924(6) 0.0442(4) 0.0409(4) -0.0103(3) -0.0399(4) -0.0002(3)
S2 0.0760(5) 0.0343(3) 0.0321(3) -0.0129(3) -0.0226(3) 0.0103(3)
S3 0.0603(4) 0.0456(4) 0.0309(3) -0.0093(3) -0.0179(3) -0.0133(3)
N1 0.0503(11) 0.0322(10) 0.0262(9) -0.0112(8) -0.0131(8) -0.0023(8)
N2 0.0516(11) 0.0302(9) 0.0260(9) -0.0080(8) -0.0151(8) -0.0029(8)
C1 0.0485(14) 0.0332(12) 0.0275(11) -0.0109(9) -0.0131(10) -0.0022(10)
C2 0.0475(13) 0.0333(12) 0.0223(10) -0.0090(9) -0.0109(9) 0.0011(10)
C3 0.0481(13) 0.0351(12) 0.0234(10) -0.0098(9) -0.0108(9) -0.0018(10)
C4 0.0576(15) 0.0295(11) 0.0283(11) -0.0063(9) -0.0197(11) -0.0038(10)
C5 0.0592(16) 0.0405(13) 0.0316(12) -0.0063(10) -0.0169(11) -0.0092(12)
C6 0.0735(19) 0.0438(15) 0.0460(15) -0.0063(12) -0.0165(14) -0.0129(14)
C7 0.097(2) 0.0327(14) 0.0609(19) -0.0030(13) -0.0253(18) -0.0114(16)
C8 0.089(2) 0.0422(15) 0.0660(19) -0.0222(14) -0.0302(18) 0.0115(15)
C9 0.0643(17) 0.0386(13) 0.0394(13) -0.0129(11) -0.0198(12) 0.0003(12)
C10 0.0657(18) 0.0461(15) 0.0468(15) -0.0191(12) -0.0160(13) 0.0073(13)
C11 0.102(3) 0.085(2) 0.071(2) -0.048(2) -0.0096(19) 0.004(2)
C12 0.068(2) 0.119(3) 0.068(2) -0.032(2) -0.0184(18) 0.000(2)
C13 0.0563(17) 0.0516(16) 0.0548(17) -0.0149(13) -0.0060(13) -0.0068(13)
C14 0.078(3) 0.114(3) 0.148(4) -0.060(3) -0.054(3) 0.021(2)
C15 0.104(3) 0.145(4) 0.075(3) -0.068(3) -0.008(2) 0.015(3)
C16 0.0619(16) 0.0335(12) 0.0268(11) -0.0098(9) -0.0179(11) -0.0032(11)
C17 0.0735(18) 0.0462(14) 0.0427(14) -0.0245(12) -0.0253(13) 0.0074(13)
C18 0.109(3) 0.0545(17) 0.0613(18) -0.0363(15) -0.0331(18) 0.0085(18)
C19 0.128(3) 0.0507(18) 0.070(2) -0.0292(17) -0.042(2) -0.0157(19)
C20 0.090(2) 0.0602(18) 0.0643(19) -0.0227(16) -0.0271(17) -0.0224(17)
C21 0.0674(18) 0.0474(15) 0.0406(14) -0.0148(12) -0.0140(13) -0.0122(13)
C22 0.0574(19) 0.076(2) 0.082(2) -0.0373(19) 0.0014(17) -0.0187(16)
C23 0.086(3) 0.135(4) 0.070(2) -0.044(3) -0.002(2) -0.017(2)
C24 0.115(4) 0.146(4) 0.102(3) -0.034(3) -0.024(3) 0.055(3)
C25 0.0684(19) 0.078(2) 0.0687(19) -0.0505(18) -0.0231(16) 0.0160(16)
C26 0.094(3) 0.125(3) 0.071(2) -0.038(2) -0.006(2) -0.021(2)
C27 0.096(3) 0.133(4) 0.142(4) -0.065(3) -0.041(3) 0.047(3)
O1 0.256(10) 0.278(13) 0.248(11) -0.065(10) -0.146(9) 0.001(11)
C28 0.302(13) 0.209(15) 0.150(9) -0.059(10) -0.010(10) -0.007(13)
C29 0.160(9) 0.118(9) 0.247(12) -0.034(9) -0.097(9) -0.006(8)
C30 0.299(16) 0.143(10) 0.141(8) -0.060(7) -0.078(8) -0.012(11)
C31 0.207(13) 0.178(12) 0.236(12) -0.049(9) -0.051(10) -0.053(10)
O1' 0.269(13) 0.153(9) 0.200(9) -0.072(7) -0.102(10) 0.006(8)
C28' 0.291(17) 0.157(11) 0.141(9) -0.023(8) 0.008(11) -0.024(12)
C29' 0.297(15) 0.154(9) 0.195(11) -0.089(9) -0.105(11) 0.024(11)
C30' 0.157(12) 0.217(13) 0.233(12) -0.073(11) -0.119(11) 0.014(10)
C31' 0.241(14) 0.121(8) 0.206(10) 0.003(9) -0.154(11) -0.005(9)

loop_
_atom_type_symbol
_atom_type_description
_atom_type_scat_dispersion_real
_atom_type_scat_dispersion_imag
_atom_type_scat_source
C C 0.0033 0.0016 'International Tables Vol C Tables 4.2.6.8 and 6.1.1.4'
H H 0.0000 0.0000 'International Tables Vol C Tables 4.2.6.8 and 6.1.1.4'
O O 0.0106 0.0060 'International Tables Vol C Tables 4.2.6.8 and 6.1.1.4'
N N 0.0061 0.0033 'International Tables Vol C Tables 4.2.6.8 and 6.1.1.4'
S S 0.1246 0.1234 'International Tables Vol C Tables 4.2.6.8 and 6.1.1.4'

loop_
_geom_angle_atom_site_label_1
_geom_angle_atom_site_label_2
_geom_angle_atom_site_label_3
_geom_angle
_geom_angle_site_symmetry_3
C2 S2 S3 104.28(8) 2_665
C3 S3 S2 103.40(8) 2_665
C1 N1 C2 109.94(17) .
C1 N1 C16 124.66(18) .
C2 N1 C16 125.04(18) .
C1 N2 C3 109.95(17) .
C1 N2 C4 123.39(17) .
C3 N2 C4 126.42(17) .
N1 C1 N2 105.27(18) .
N1 C1 S1 127.01(16) .
N2 C1 S1 127.71(17) .
C3 C2 N1 107.31(18) .
C3 C2 S2 129.74(17) .
N1 C2 S2 122.93(16) .
C2 C3 N2 107.50(18) .
C2 C3 S3 129.53(17) .
N2 C3 S3 122.97(16) .
C5 C4 C9 123.5(2) .
C5 C4 N2 117.9(2) .
C9 C4 N2 118.6(2) .
C4 C5 C6 116.6(3) .
C4 C5 C13 123.7(2) .
C6 C5 C13 119.7(2) .
C7 C6 C5 121.8(3) .
C6 C7 C8 120.4(3) .
C7 C8 C9 121.2(3) .
C4 C9 C8 116.5(2) .
C4 C9 C10 123.1(2) .
C8 C9 C10 120.4(3) .
C9 C10 C12 110.2(2) .
C9 C10 C11 112.2(2) .
C12 C10 C11 111.8(3) .
C5 C13 C14 111.5(3) .
C5 C13 C15 110.7(3) .
C14 C13 C15 110.8(3) .
C17 C16 C21 123.8(2) .
C17 C16 N1 117.8(2) .
C21 C16 N1 118.4(2) .
C16 C17 C18 116.1(3) .
C16 C17 C25 122.8(2) .
C18 C17 C25 121.1(3) .
C17 C18 C19 121.2(3) .
C20 C19 C18 121.5(3) .
C21 C20 C19 120.9(3) .
C20 C21 C16 116.4(3) .
C20 C21 C22 120.4(3) .
C16 C21 C22 123.2(2) .
C23 C22 C21 112.2(3) .
C23 C22 C24 109.7(3) .
C21 C22 C24 111.4(3) .
C26 C25 C17 111.1(3) .
C26 C25 C27 110.5(3) .
C17 C25 C27 112.5(3) .
C31 O1 C28 97.1(14) .
O1 C28 C29 97.2(13) .
C30 C29 C28 95.9(11) .
C29 C30 C31 108.4(11) .
O1 C31 C30 94.0(11) .
C31' O1' C28' 101.6(12) .
C29' C28' O1' 98.9(13) .
C30' C29' C28' 83.4(15) .
C29' C30' C31' 93.8(13) .
O1' C31' C30' 99.8(12) .

loop_
_geom_bond_atom_site_label_1
_geom_bond_atom_site_label_2
_geom_bond_distance
_geom_bond_site_symmetry_2
S1 C1 1.655(2) .
S2 C2 1.739(2) .
S2 S3 2.0727(9) 2_665
S3 C3 1.739(2) .
S3 S2 2.0728(9) 2_665
N1 C1 1.371(3) .
N1 C2 1.397(3) .
N1 C16 1.444(3) .
N2 C1 1.375(3) .
N2 C3 1.391(3) .
N2 C4 1.448(3) .
C2 C3 1.348(3) .
C4 C5 1.393(3) .
C4 C9 1.391(3) .
C5 C6 1.388(3) .
C5 C13 1.513(4) .
C6 C7 1.359(4) .
C7 C8 1.373(4) .
C8 C9 1.399(4) .
C9 C10 1.509(4) .
C10 C12 1.529(4) .
C10 C11 1.527(4) .
C13 C14 1.513(5) .
C13 C15 1.529(5) .
C16 C17 1.397(3) .
C16 C21 1.395(4) .
C17 C18 1.390(4) .
C17 C25 1.510(4) .
C18 C19 1.362(5) .
C19 C20 1.360(5) .
C20 C21 1.391(4) .
C21 C22 1.507(4) .
C22 C23 1.523(5) .
C22 C24 1.515(6) .
C25 C26 1.511(5) .
C25 C27 1.520(5) .
O1 C31 1.410(13) .
O1 C28 1.497(14) .
C28 C29 1.471(14) .
C29 C30 1.557(13) .
C30 C31 1.474(12) .
O1' C31' 1.406(15) .
O1' C28' 1.526(14) .
C28' C29' 1.467(18) .
C29' C30' 1.540(17) .
C30' C31' 1.457(13) .

loop_
_geom_torsion_atom_site_label_1
_geom_torsion_atom_site_label_2
_geom_torsion_atom_site_label_3
_geom_torsion_atom_site_label_4
_geom_torsion
_geom_torsion_site_symmetry_1
C2 N1 C1 N2 1.8(2) .
C16 N1 C1 N2 175.2(2) .
C2 N1 C1 S1 -177.53(17) .
C16 N1 C1 S1 -4.1(3) .
C3 N2 C1 N1 -1.4(2) .
C4 N2 C1 N1 -176.02(19) .
C3 N2 C1 S1 177.85(17) .
C4 N2 C1 S1 3.2(3) .
C1 N1 C2 C3 -1.5(3) .
C16 N1 C2 C3 -174.9(2) .
C1 N1 C2 S2 176.79(16) .
C16 N1 C2 S2 3.4(3) .
S3 S2 C2 C3 -81.0(2) 2_665
S3 S2 C2 N1 101.21(18) 2_665
N1 C2 C3 N2 0.5(2) .
S2 C2 C3 N2 -177.55(17) .
N1 C2 C3 S3 -179.08(17) .
S2 C2 C3 S3 2.8(4) .
C1 N2 C3 C2 0.6(3) .
C4 N2 C3 C2 175.0(2) .
C1 N2 C3 S3 -179.80(16) .
C4 N2 C3 S3 -5.4(3) .
S2 S3 C3 C2 75.5(2) 2_665
S2 S3 C3 N2 -104.08(18) 2_665
C1 N2 C4 C5 84.2(3) .
C3 N2 C4 C5 -89.5(3) .
C1 N2 C4 C9 -94.3(3) .
C3 N2 C4 C9 92.0(3) .
C9 C4 C5 C6 1.2(4) .
N2 C4 C5 C6 -177.3(2) .
C9 C4 C5 C13 -179.7(2) .
N2 C4 C5 C13 1.8(3) .
C4 C5 C6 C7 0.7(4) .
C13 C5 C6 C7 -178.4(3) .
C5 C6 C7 C8 -1.9(5) .
C6 C7 C8 C9 1.2(5) .
C5 C4 C9 C8 -1.8(4) .
N2 C4 C9 C8 176.6(2) .
C5 C4 C9 C10 179.5(2) .
N2 C4 C9 C10 -2.0(3) .
C7 C8 C9 C4 0.6(4) .
C7 C8 C9 C10 179.3(3) .
C4 C9 C10 C12 102.8(3) .
C8 C9 C10 C12 -75.8(3) .
C4 C9 C10 C11 -131.9(3) .
C8 C9 C10 C11 49.5(4) .
C4 C5 C13 C14 123.4(3) .
C6 C5 C13 C14 -57.6(4) .
C4 C5 C13 C15 -112.8(3) .
C6 C5 C13 C15 66.3(3) .
C1 N1 C16 C17 -93.7(3) .
C2 N1 C16 C17 78.8(3) .
C1 N1 C16 C21 86.2(3) .
C2 N1 C16 C21 -101.3(3) .
C21 C16 C17 C18 2.0(4) .
N1 C16 C17 C18 -178.1(2) .
C21 C16 C17 C25 -175.6(2) .
N1 C16 C17 C25 4.3(3) .
C16 C17 C18 C19 -0.4(4) .
C25 C17 C18 C19 177.2(3) .
C17 C18 C19 C20 -0.9(5) .
C18 C19 C20 C21 0.6(5) .
C19 C20 C21 C16 0.8(4) .
C19 C20 C21 C22 -179.1(3) .
C17 C16 C21 C20 -2.2(4) .
N1 C16 C21 C20 177.9(2) .
C17 C16 C21 C22 177.8(3) .
N1 C16 C21 C22 -2.1(4) .
C20 C21 C22 C23 -60.9(4) .
C16 C21 C22 C23 119.1(3) .
C20 C21 C22 C24 62.6(4) .
C16 C21 C22 C24 -117.4(4) .
C16 C17 C25 C26 106.7(3) .
C18 C17 C25 C26 -70.8(4) .
C16 C17 C25 C27 -128.8(3) .
C18 C17 C25 C27 53.7(4) .
C31 O1 C28 C29 68.6(18) .
O1 C28 C29 C30 -41.1(19) .
C28 C29 C30 C31 6(2) .
C28 O1 C31 C30 -59.9(18) .
C29 C30 C31 O1 34(2) .
C31' O1' C28' C29' 33(2) .
O1' C28' C29' C30' -62(2) .
C28' C29' C30' C31' 73.2(17) .
C28' O1' C31' C30' 15(2) .
C29' C30' C31' O1' -56.6(18) .
